data_2242062
loop_
_publ_author_name
'Kennedy, Alan R.'
'Khalaf, Abedawn I.'
'Scott, Fraser J.'
'Suckling, Colin J.'

_publ_section_title
;
 Four pyrrole derivatives used as building blocks in the synthesis of
 minor-groove binders
;
_journal_coeditor_code SU5346
_journal_issue 2
_journal_name_full 'Acta Crystallographica Section E'
_journal_page_first 254
_journal_page_last 259
_journal_paper_doi 10.1107/S2056989017001177
_journal_volume 73
_journal_year 2017
_chemical_formula_iupac 'C20 H27 N9 O5'
_chemical_formula_moiety 'C20 H27 N9 O5'
_chemical_formula_sum 'C20 H27 N9 O5'
_chemical_formula_weight 473.51
_chemical_name_systematic
1-(3-Azidopropyl)-4-(1-methyl-4-nitro-1<i>H</i>-pyrrole-2-carboxamido)-<i>N</i>-[2-(morpholin-4-yl)ethyl]-1<i>H</i>-pyrrole-2-carboxamide
_space_group_IT_number 14
_symmetry_cell_setting monoclinic
_symmetry_space_group_name_Hall '-P 2ybc'
_symmetry_space_group_name_H-M 'P 1 21/c 1'
_atom_sites_solution_hydrogens geom
_atom_sites_solution_primary direct
_atom_sites_solution_secondary difmap
_audit_creation_method SHELXL97
_cell_angle_alpha 90.00
_cell_angle_beta 106.542(4)
_cell_angle_gamma 90.00
_cell_formula_units_Z 4
_cell_length_a 11.2809(4)
_cell_length_b 16.4528(6)
_cell_length_c 12.5130(5)
_cell_measurement_reflns_used 4332
_cell_measurement_temperature 123(2)
_cell_measurement_theta_max 29.4796
_cell_measurement_theta_min 3.2712
_cell_volume 2226.32(15)
_computing_cell_refinement
;
CrysAlis PRO (Agilent, 2014)
;
_computing_data_collection
;
CrysAlis PRO (Agilent, 2014)
;
_computing_data_reduction
;
CrysAlis PRO (Agilent, 2014)
;
_computing_molecular_graphics
;
Mercury (Macrae <i>et al.</i>,  2008)
;
_computing_publication_material
;
SHELXL97 (Sheldrick, 2008)
;
_computing_structure_refinement
;
SHELXL97 (Sheldrick, 2008)
;
_computing_structure_solution
;
SIR92 (Altomare <i>et al.</i>,  1994)
;
_diffrn_ambient_temperature 123(2)
_diffrn_measured_fraction_theta_full 0.998
_diffrn_measured_fraction_theta_max 0.998
_diffrn_measurement_device_type 'Oxford Diffraction Xcalibur E'
_diffrn_measurement_method 'omega scans'
_diffrn_radiation_monochromator graphite
_diffrn_radiation_source 'fine-focus sealed tube'
_diffrn_radiation_type MoK\a
_diffrn_radiation_wavelength 0.71073
_diffrn_reflns_av_R_equivalents 0.0375
_diffrn_reflns_av_sigmaI/netI 0.0546
_diffrn_reflns_limit_h_max 14
_diffrn_reflns_limit_h_min -14
_diffrn_reflns_limit_k_max 20
_diffrn_reflns_limit_k_min -21
_diffrn_reflns_limit_l_max 15
_diffrn_reflns_limit_l_min -15
_diffrn_reflns_number 14949
_diffrn_reflns_theta_full 27.00
_diffrn_reflns_theta_max 27.00
_diffrn_reflns_theta_min 3.28
_diffrn_standards_decay_% 0
_diffrn_standards_interval_count 0
_diffrn_standards_interval_time 0
_diffrn_standards_number 0
_exptl_absorpt_coefficient_mu 0.105
_exptl_absorpt_correction_T_max 1.00000
_exptl_absorpt_correction_T_min 0.82839
_exptl_absorpt_correction_type multi-scan
_exptl_absorpt_process_details
;
(CrysAlis PRO; Oxford Diffraction, 2010)
;
_exptl_crystal_colour colourless
_exptl_crystal_density_diffrn 1.413
_exptl_crystal_density_method 'not measured'
_exptl_crystal_description plate
_exptl_crystal_F_000 1000
_exptl_crystal_size_max 0.30
_exptl_crystal_size_mid 0.28
_exptl_crystal_size_min 0.03
_refine_diff_density_max 0.291
_refine_diff_density_min -0.320
_refine_ls_extinction_method none
_refine_ls_goodness_of_fit_ref 1.027
_refine_ls_hydrogen_treatment mixed
_refine_ls_matrix_type full
_refine_ls_number_parameters 316
_refine_ls_number_reflns 4852
_refine_ls_number_restraints 0
_refine_ls_restrained_S_all 1.027
_refine_ls_R_factor_all 0.0882
_refine_ls_R_factor_gt 0.0494
_refine_ls_shift/su_max 0.000
_refine_ls_shift/su_mean 0.000
_refine_ls_structure_factor_coef Fsqd
_refine_ls_weighting_details 'calc w=1/[\s^2^(Fo^2^)+(0.0544P)^2^+0.8101P] where P=(Fo^2^+2Fc^2^)/3'
_refine_ls_weighting_scheme calc
_refine_ls_wR_factor_gt 0.1090
_refine_ls_wR_factor_ref 0.1282
_reflns_number_gt 3295
_reflns_number_total 4852
_reflns_threshold_expression I>2\s(I)
_cod_data_source_file su5346sup1.cif
_cod_data_source_block IV
_cod_original_cell_volume 2226.32(14)
_cod_original_sg_symbol_H-M 'P 21/c'
_cod_database_code 2242062

loop_
_symmetry_equiv_pos_as_xyz
'x, y, z'
'-x, y+1/2, -z+1/2'
'-x, -y, -z'
'x, -y-1/2, z-1/2'

loop_
_atom_site_type_symbol
_atom_site_label
_atom_site_fract_x
_atom_site_fract_y
_atom_site_fract_z
_atom_site_U_iso_or_equiv
_atom_site_adp_type
_atom_site_calc_flag
_atom_site_refinement_flags
_atom_site_occupancy
_atom_site_symmetry_multiplicity
O O1 1.41300(15) 0.56045(11) 1.22578(13) 0.0398(4) Uani d . 1 1
O O2 0.98973(13) 0.34257(9) 0.69343(11) 0.0258(3) Uani d . 1 1
O O3 0.74904(13) -0.00393(9) 0.86469(11) 0.0283(4) Uani d . 1 1
O O4 0.97289(14) -0.07180(11) 1.39704(12) 0.0368(4) Uani d . 1 1
O O5 0.86665(15) -0.18352(10) 1.36804(12) 0.0340(4) Uani d . 1 1
N N1 1.30194(15) 0.45013(11) 1.04738(14) 0.0241(4) Uani d . 1 1
N N2 1.09195(16) 0.35509(11) 0.87526(14) 0.0246(4) Uani d . 1 1
N N3 0.84913(15) 0.20896(10) 0.74083(13) 0.0200(4) Uani d . 1 1
N N4 0.88041(15) 0.08236(11) 0.98173(14) 0.0198(4) Uani d . 1 1
N N5 0.76427(15) -0.11643(11) 1.04131(13) 0.0212(4) Uani d . 1 1
N N6 0.90337(16) -0.12010(12) 1.33493(14) 0.0261(4) Uani d . 1 1
N N7 0.53925(18) 0.24820(15) 0.46339(15) 0.0422(6) Uani d . 1 1
N N8 0.49433(18) 0.24723(13) 0.36178(16) 0.0379(5) Uani d . 1 1
N N9 0.4479(2) 0.24057(16) 0.26908(19) 0.0575(7) Uani d . 1 1
C C1 1.2953(2) 0.57601(15) 1.14934(18) 0.0345(6) Uani d . 1 1
H H1A 1.2826 0.6354 1.1404 0.041 Uiso calc R 1 1
H H1B 1.2299 0.5537 1.1795 0.041 Uiso calc R 1 1
C C2 1.2846(2) 0.53840(13) 1.03754(17) 0.0272(5) Uani d . 1 1
H H2A 1.2020 0.5506 0.9861 0.033 Uiso calc R 1 1
H H2B 1.3476 0.5623 1.0058 0.033 Uiso calc R 1 1
C C3 1.42227(19) 0.43408(15) 1.12873(18) 0.0312(5) Uani d . 1 1
H H3A 1.4892 0.4540 1.0987 0.037 Uiso calc R 1 1
H H3B 1.4331 0.3747 1.1406 0.037 Uiso calc R 1 1
C C4 1.4324(2) 0.47497(16) 1.23829(19) 0.0373(6) Uani d . 1 1
H H4A 1.3704 0.4513 1.2716 0.045 Uiso calc R 1 1
H H4B 1.5154 0.4645 1.2899 0.045 Uiso calc R 1 1
C C5 1.30008(19) 0.41485(14) 0.93966(17) 0.0271(5) Uani d . 1 1
H H5A 1.3284 0.3577 0.9515 0.032 Uiso calc R 1 1
H H5B 1.3598 0.4447 0.9097 0.032 Uiso calc R 1 1
C C6 1.1751(2) 0.41652(14) 0.85378(17) 0.0280(5) Uani d . 1 1
H H6A 1.1376 0.4709 0.8539 0.034 Uiso calc R 1 1
H H6B 1.1860 0.4073 0.7789 0.034 Uiso calc R 1 1
C C7 1.00628(18) 0.32014(12) 0.79114(15) 0.0194(4) Uani d . 1 1
C C8 0.93886(17) 0.25098(12) 0.81991(15) 0.0180(4) Uani d . 1 1
C C9 0.96041(17) 0.20919(12) 0.91950(15) 0.0187(4) Uani d . 1 1
H H9 1.0175 0.2240 0.9885 0.022 Uiso calc R 1 1
C C10 0.88249(17) 0.14092(12) 0.90005(15) 0.0178(4) Uani d . 1 1
C C11 0.81442(18) 0.14275(13) 0.78955(15) 0.0212(4) Uani d . 1 1
H H11 0.7534 0.1042 0.7535 0.025 Uiso calc R 1 1
C C12 0.81419(17) 0.01299(13) 0.95888(15) 0.0191(4) Uani d . 1 1
C C13 0.82387(17) -0.04175(12) 1.05467(16) 0.0196(4) Uani d . 1 1
C C14 0.88497(18) -0.03205(13) 1.16576(16) 0.0211(4) Uani d . 1 1
H H14 0.9339 0.0131 1.1995 0.025 Uiso calc R 1 1
C C15 0.86064(18) -0.10201(13) 1.21902(15) 0.0209(4) Uani d . 1 1
C C16 0.78689(18) -0.15307(13) 1.14111(16) 0.0226(4) Uani d . 1 1
H H16 0.7573 -0.2049 1.1552 0.027 Uiso calc R 1 1
C C17 0.6959(2) -0.15598(14) 0.93648(17) 0.0296(5) Uani d . 1 1
H H17A 0.6654 -0.2090 0.9529 0.044 Uiso calc R 1 1
H H17B 0.7509 -0.1636 0.8892 0.044 Uiso calc R 1 1
H H17C 0.6258 -0.1218 0.8975 0.044 Uiso calc R 1 1
C C18 0.78428(19) 0.23250(13) 0.62593(15) 0.0233(5) Uani d . 1 1
H H18A 0.7383 0.1850 0.5861 0.028 Uiso calc R 1 1
H H18B 0.8458 0.2488 0.5872 0.028 Uiso calc R 1 1
C C19 0.69467(19) 0.30212(14) 0.62105(16) 0.0266(5) Uani d . 1 1
H H19A 0.6400 0.2886 0.6679 0.032 Uiso calc R 1 1
H H19B 0.7419 0.3515 0.6524 0.032 Uiso calc R 1 1
C C20 0.6165(2) 0.31976(15) 0.50420(18) 0.0321(5) Uani d . 1 1
H H20A 0.5637 0.3679 0.5039 0.039 Uiso calc R 1 1
H H20B 0.6699 0.3312 0.4555 0.039 Uiso calc R 1 1
H H1N 1.094(2) 0.3458(14) 0.9407(19) 0.025(6) Uiso d . 1 1
H H2N 0.922(2) 0.0947(15) 1.051(2) 0.035(7) Uiso d . 1 1

loop_
_atom_site_aniso_label
_atom_site_aniso_U_11
_atom_site_aniso_U_22
_atom_site_aniso_U_33
_atom_site_aniso_U_12
_atom_site_aniso_U_13
_atom_site_aniso_U_23
O1 0.0397(9) 0.0420(11) 0.0339(9) -0.0102(9) 0.0042(7) -0.0090(8)
O2 0.0354(8) 0.0221(8) 0.0175(7) -0.0041(7) 0.0036(6) 0.0044(6)
O3 0.0364(8) 0.0263(8) 0.0184(8) -0.0069(7) 0.0017(6) 0.0004(6)
O4 0.0357(9) 0.0497(11) 0.0211(8) -0.0107(9) 0.0021(7) 0.0016(8)
O5 0.0510(10) 0.0254(9) 0.0273(8) 0.0052(8) 0.0139(7) 0.0106(7)
N1 0.0229(8) 0.0221(10) 0.0252(9) -0.0034(8) 0.0037(7) 0.0000(8)
N2 0.0331(10) 0.0261(10) 0.0145(9) -0.0090(9) 0.0067(7) -0.0014(8)
N3 0.0263(9) 0.0180(9) 0.0140(8) -0.0012(8) 0.0030(7) 0.0003(7)
N4 0.0260(9) 0.0178(9) 0.0146(9) -0.0011(8) 0.0045(7) 0.0013(7)
N5 0.0253(8) 0.0180(9) 0.0203(9) -0.0001(8) 0.0067(7) 0.0005(7)
N6 0.0280(9) 0.0294(11) 0.0215(9) 0.0081(9) 0.0081(8) 0.0067(8)
N7 0.0405(11) 0.0530(15) 0.0259(11) -0.0132(11) -0.0019(9) 0.0015(10)
N8 0.0345(10) 0.0428(13) 0.0322(12) 0.0017(10) 0.0028(9) -0.0026(10)
N9 0.0693(16) 0.0580(17) 0.0339(13) 0.0029(14) -0.0036(12) -0.0083(11)
C1 0.0374(12) 0.0333(14) 0.0329(13) -0.0019(12) 0.0098(10) -0.0066(10)
C2 0.0289(11) 0.0217(12) 0.0307(12) -0.0011(10) 0.0078(9) -0.0010(9)
C3 0.0237(10) 0.0291(13) 0.0367(13) -0.0033(10) 0.0018(9) 0.0059(10)
C4 0.0312(12) 0.0444(16) 0.0306(13) -0.0089(12) -0.0003(10) 0.0073(11)
C5 0.0280(11) 0.0218(11) 0.0320(12) -0.0047(10) 0.0095(9) -0.0034(9)
C6 0.0358(12) 0.0243(12) 0.0238(11) -0.0107(10) 0.0082(9) -0.0011(9)
C7 0.0233(9) 0.0172(10) 0.0182(10) 0.0024(9) 0.0069(8) -0.0012(8)
C8 0.0220(9) 0.0154(10) 0.0162(9) 0.0020(9) 0.0047(7) -0.0035(8)
C9 0.0209(9) 0.0190(10) 0.0161(9) 0.0016(9) 0.0053(8) -0.0022(8)
C10 0.0220(9) 0.0160(10) 0.0157(9) 0.0022(8) 0.0057(8) 0.0013(8)
C11 0.0256(10) 0.0178(11) 0.0192(10) -0.0026(9) 0.0048(8) 0.0000(8)
C12 0.0213(9) 0.0188(10) 0.0181(10) 0.0023(9) 0.0071(8) -0.0005(8)
C13 0.0209(9) 0.0190(11) 0.0199(10) 0.0026(9) 0.0074(8) 0.0006(8)
C14 0.0235(10) 0.0213(11) 0.0188(10) 0.0016(9) 0.0064(8) 0.0000(8)
C15 0.0228(10) 0.0224(11) 0.0185(10) 0.0041(9) 0.0072(8) 0.0027(8)
C16 0.0280(10) 0.0179(11) 0.0245(11) 0.0032(9) 0.0118(9) 0.0054(8)
C17 0.0386(12) 0.0230(12) 0.0248(11) -0.0068(11) 0.0052(9) -0.0013(9)
C18 0.0300(11) 0.0234(11) 0.0133(10) -0.0020(10) 0.0009(8) -0.0001(8)
C19 0.0264(10) 0.0290(13) 0.0230(11) 0.0014(10) 0.0045(9) 0.0013(9)
C20 0.0266(11) 0.0348(14) 0.0312(12) -0.0027(11) 0.0023(9) 0.0072(10)

loop_
_atom_type_symbol
_atom_type_description
_atom_type_scat_dispersion_real
_atom_type_scat_dispersion_imag
_atom_type_scat_source
O O 0.0106 0.0060 'International Tables Vol C Tables 4.2.6.8 and 6.1.1.4'
N N 0.0061 0.0033 'International Tables Vol C Tables 4.2.6.8 and 6.1.1.4'
C C 0.0033 0.0016 'International Tables Vol C Tables 4.2.6.8 and 6.1.1.4'
H H 0.0000 0.0000 'International Tables Vol C Tables 4.2.6.8 and 6.1.1.4'

loop_
_geom_angle_atom_site_label_1
_geom_angle_atom_site_label_2
_geom_angle_atom_site_label_3
_geom_angle
C1 O1 C4 109.65(18)
C5 N1 C2 110.46(17)
C5 N1 C3 109.57(17)
C2 N1 C3 108.13(17)
C7 N2 C6 120.80(17)
C7 N2 H1N 120.7(16)
C6 N2 H1N 118.2(16)
C11 N3 C8 109.00(16)
C11 N3 C18 121.61(16)
C8 N3 C18 128.93(17)
C12 N4 C10 123.17(17)
C12 N4 H2N 120.6(16)
C10 N4 H2N 116.1(16)
C16 N5 C13 109.14(17)
C16 N5 C17 122.87(18)
C13 N5 C17 127.76(17)
O4 N6 O5 123.31(17)
O4 N6 C15 118.70(18)
O5 N6 C15 117.98(18)
N8 N7 C20 113.6(2)
N9 N8 N7 174.3(3)
O1 C1 C2 111.39(19)
O1 C1 H1A 109.3
C2 C1 H1A 109.3
O1 C1 H1B 109.3
C2 C1 H1B 109.3
H1A C1 H1B 108.0
N1 C2 C1 110.88(18)
N1 C2 H2A 109.5
C1 C2 H2A 109.5
N1 C2 H2B 109.5
C1 C2 H2B 109.5
H2A C2 H2B 108.1
N1 C3 C4 111.51(19)
N1 C3 H3A 109.3
C4 C3 H3A 109.3
N1 C3 H3B 109.3
C4 C3 H3B 109.3
H3A C3 H3B 108.0
O1 C4 C3 111.86(19)
O1 C4 H4A 109.2
C3 C4 H4A 109.2
O1 C4 H4B 109.2
C3 C4 H4B 109.2
H4A C4 H4B 107.9
N1 C5 C6 114.48(18)
N1 C5 H5A 108.6
C6 C5 H5A 108.6
N1 C5 H5B 108.6
C6 C5 H5B 108.6
H5A C5 H5B 107.6
N2 C6 C5 112.10(18)
N2 C6 H6A 109.2
C5 C6 H6A 109.2
N2 C6 H6B 109.2
C5 C6 H6B 109.2
H6A C6 H6B 107.9
O2 C7 N2 121.32(19)
O2 C7 C8 121.96(17)
N2 C7 C8 116.62(16)
N3 C8 C9 107.54(17)
N3 C8 C7 122.45(16)
C9 C8 C7 129.45(17)
C8 C9 C10 107.51(17)
C8 C9 H9 126.2
C10 C9 H9 126.2
C11 C10 C9 107.40(17)
C11 C10 N4 128.53(18)
C9 C10 N4 124.06(17)
N3 C11 C10 108.55(17)
N3 C11 H11 125.7
C10 C11 H11 125.7
O3 C12 N4 122.55(18)
O3 C12 C13 121.67(19)
N4 C12 C13 115.78(17)
C14 C13 N5 108.13(17)
C14 C13 C12 130.51(19)
N5 C13 C12 121.36(17)
C13 C14 C15 106.08(18)
C13 C14 H14 127.0
C15 C14 H14 127.0
C16 C15 C14 109.09(17)
C16 C15 N6 123.80(19)
C14 C15 N6 127.11(19)
N5 C16 C15 107.55(19)
N5 C16 H16 126.2
C15 C16 H16 126.2
N5 C17 H17A 109.5
N5 C17 H17B 109.5
H17A C17 H17B 109.5
N5 C17 H17C 109.5
H17A C17 H17C 109.5
H17B C17 H17C 109.5
N3 C18 C19 112.29(16)
N3 C18 H18A 109.1
C19 C18 H18A 109.1
N3 C18 H18B 109.1
C19 C18 H18B 109.1
H18A C18 H18B 107.9
C20 C19 C18 112.59(18)
C20 C19 H19A 109.1
C18 C19 H19A 109.1
C20 C19 H19B 109.1
C18 C19 H19B 109.1
H19A C19 H19B 107.8
N7 C20 C19 108.00(19)
N7 C20 H20A 110.1
C19 C20 H20A 110.1
N7 C20 H20B 110.1
C19 C20 H20B 110.1
H20A C20 H20B 108.4

loop_
_geom_bond_atom_site_label_1
_geom_bond_atom_site_label_2
_geom_bond_distance
O1 C1 1.421(3)
O1 C4 1.425(3)
O2 C7 1.239(2)
O3 C12 1.230(2)
O4 N6 1.226(2)
O5 N6 1.237(2)
N1 C5 1.462(3)
N1 C2 1.466(3)
N1 C3 1.470(3)
N2 C7 1.339(3)
N2 C6 1.455(3)
N2 H1N 0.83(2)
N3 C11 1.359(3)
N3 C8 1.383(2)
N3 C18 1.467(2)
N4 C12 1.349(3)
N4 C10 1.410(2)
N4 H2N 0.88(2)
N5 C16 1.344(2)
N5 C13 1.388(3)
N5 C17 1.471(3)
N6 C15 1.424(2)
N7 N8 1.227(3)
N7 C20 1.467(3)
N8 N9 1.134(3)
C1 C2 1.503(3)
C1 H1A 0.9900
C1 H1B 0.9900
C2 H2A 0.9900
C2 H2B 0.9900
C3 C4 1.502(3)
C3 H3A 0.9900
C3 H3B 0.9900
C4 H4A 0.9900
C4 H4B 0.9900
C5 C6 1.510(3)
C5 H5A 0.9900
C5 H5B 0.9900
C6 H6A 0.9900
C6 H6B 0.9900
C7 C8 1.469(3)
C8 C9 1.383(3)
C9 C10 1.404(3)
C9 H9 0.9500
C10 C11 1.378(3)
C11 H11 0.9500
C12 C13 1.478(3)
C13 C14 1.374(3)
C14 C15 1.396(3)
C14 H14 0.9500
C15 C16 1.374(3)
C16 H16 0.9500
C17 H17A 0.9800
C17 H17B 0.9800
C17 H17C 0.9800
C18 C19 1.517(3)
C18 H18A 0.9900
C18 H18B 0.9900
C19 C20 1.505(3)
C19 H19A 0.9900
C19 H19B 0.9900
C20 H20A 0.9900
C20 H20B 0.9900

loop_
_geom_hbond_atom_site_label_D
_geom_hbond_atom_site_label_H
_geom_hbond_atom_site_label_A
_geom_hbond_site_symmetry_A
_geom_hbond_distance_DH
_geom_hbond_distance_HA
_geom_hbond_distance_DA
_geom_hbond_angle_DHA
N2 H1N O5 2_757 0.83(2) 2.36(2) 3.176(2) 171(2)
N4 H2N O2 4_566 0.88(2) 2.02(2) 2.864(2) 162(2)
C2 H2A O4 4_565 0.99 2.53 3.498(3) 165
C6 H6B O3 2_756 0.99 2.58 3.354(3) 135
C9 H9 O5 2_757 0.95 2.43 3.322(2) 156
C14 H14 O2 4_566 0.95 2.46 3.317(3) 149

loop_
_geom_torsion_atom_site_label_1
_geom_torsion_atom_site_label_2
_geom_torsion_atom_site_label_3
_geom_torsion_atom_site_label_4
_geom_torsion
C20 N7 N8 N9 -177(3)
C4 O1 C1 C2 -58.5(2)
C5 N1 C2 C1 -175.98(17)
C3 N1 C2 C1 -56.1(2)
O1 C1 C2 N1 59.5(2)
C5 N1 C3 C4 175.41(19)
C2 N1 C3 C4 55.0(2)
C1 O1 C4 C3 57.3(2)
N1 C3 C4 O1 -56.8(3)
C2 N1 C5 C6 -69.5(2)
C3 N1 C5 C6 171.44(18)
C7 N2 C6 C5 -148.35(19)
N1 C5 C6 N2 -75.6(2)
C6 N2 C7 O2 -4.8(3)
C6 N2 C7 C8 171.58(18)
C11 N3 C8 C9 0.4(2)
C18 N3 C8 C9 172.56(18)
C11 N3 C8 C7 172.58(17)
C18 N3 C8 C7 -15.3(3)
O2 C7 C8 N3 -2.9(3)
N2 C7 C8 N3 -179.27(18)
O2 C7 C8 C9 167.3(2)
N2 C7 C8 C9 -9.0(3)
N3 C8 C9 C10 0.0(2)
C7 C8 C9 C10 -171.38(19)
C8 C9 C10 C11 -0.5(2)
C8 C9 C10 N4 178.35(17)
C12 N4 C10 C11 5.5(3)
C12 N4 C10 C9 -173.06(18)
C8 N3 C11 C10 -0.7(2)
C18 N3 C11 C10 -173.55(17)
C9 C10 C11 N3 0.7(2)
N4 C10 C11 N3 -178.01(18)
C10 N4 C12 O3 -0.9(3)
C10 N4 C12 C13 179.47(17)
C16 N5 C13 C14 0.0(2)
C17 N5 C13 C14 -174.61(18)
C16 N5 C13 C12 -179.14(17)
C17 N5 C13 C12 6.2(3)
O3 C12 C13 C14 -175.9(2)
N4 C12 C13 C14 3.7(3)
O3 C12 C13 N5 3.1(3)
N4 C12 C13 N5 -177.36(17)
N5 C13 C14 C15 -0.3(2)
C12 C13 C14 C15 178.8(2)
C13 C14 C15 C16 0.4(2)
C13 C14 C15 N6 -179.62(18)
O4 N6 C15 C16 177.15(19)
O5 N6 C15 C16 -3.9(3)
O4 N6 C15 C14 -2.8(3)
O5 N6 C15 C14 176.11(19)
C13 N5 C16 C15 0.2(2)
C17 N5 C16 C15 175.17(17)
C14 C15 C16 N5 -0.4(2)
N6 C15 C16 N5 179.63(17)
C11 N3 C18 C19 101.0(2)
C8 N3 C18 C19 -70.2(3)
N3 C18 C19 C20 -172.88(17)
N8 N7 C20 C19 -163.3(2)
C18 C19 C20 N7 63.8(2)

_cod_database_fobs_code 2242062
